data_1532400
loop_
_publ_author_name
'Yang, H.F.'
'Rao, G.-H.'
'Liu, W.F.'
'Liu, G.Y.'
'Liang, J.K.'
'Ouyang, Z.W.'
'Feng, X.M.'
'Chu, W.G.'

_publ_section_title
;
 Crystal structure and phase relationships in the pseudobinary system (RE5
 Si4) - (RE5 Ge4) (RE = Nd and Pr) at 1273 K
;
_journal_name_full 'Journal of Alloys Compd.'
_journal_page_first 150
_journal_page_last 156
_journal_volume 348
_journal_year 2003
_chemical_formula_sum 'Ge2 Nd5 Si2'
_chemical_name_systematic 'Nd5 Si2 Ge2'
_space_group_IT_number 92
_symmetry_space_group_name_Hall 'P 4abw 2nw'
_symmetry_space_group_name_H-M 'P 41 21 2'
_cell_angle_alpha 90
_cell_angle_beta 90
_cell_angle_gamma 90
_cell_formula_units_Z 4
_cell_length_a 7.9304
_cell_length_b 7.9304
_cell_length_c 14.7661
_cell_volume 928.658
_citation_journal_id_ASTM JALCEU
_cod_data_source_file Yang_JALCEU_2003_1260.cif
_cod_data_source_block Ge2Nd5Si2
_cod_original_cell_volume 928.6584
_cod_database_code 1532400

loop_
_symmetry_equiv_pos_as_xyz
x,y,z
-y+1/2,x+1/2,z+1/4
-x,-y,z+1/2
y+1/2,-x+1/2,z+3/4
x+1/2,-y+1/2,-z+3/4
y,x,-z
-x+1/2,y+1/2,-z+1/4
-y,-x,-z+1/2

loop_
_atom_site_label
_atom_site_type_symbol
_atom_site_fract_x
_atom_site_fract_y
_atom_site_fract_z
_atom_site_occupancy
_atom_site_U_iso_or_equiv
Si2 Si 0.2887 0.9419 0.0635 0.5 0.0
Ge1 Ge 0.1944 0.1591 0.6901 0.5 0.0
Nd1 Nd 0.3152 0.3152 0 1 0.0
Nd2 Nd 0.3658 0.0115 0.456 1 0.0
Si1 Si 0.1944 0.1591 0.6901 0.5 0.0
Ge2 Ge 0.2887 0.9419 0.0635 0.5 0.0
Nd3 Nd 0.1368 -0.0118 0.8748 1 0.0
